data_2020653
loop_
_publ_author_name
'Granifo, Juan'
'Ar\'evalo, Beatriz'
'Gavi\~no, Rub\'en'
'Su\'arez, Sebasti\'an'
'Baggio, Ricardo'

_publ_section_title
;
 Structural and theoretical characterization of a new twisted
 4'-substituted terpyridine compound:
 4'-(isoquinolin-4-yl)-2,2':6',2''-terpyridine
;
_journal_coeditor_code WQ3124
_journal_issue 12
_journal_name_full 'Acta Crystallographica Section C'
_journal_page_first 932
_journal_page_last 938
_journal_paper_doi 10.1107/S2053229616016533
_journal_volume 72
_journal_year 2016
_chemical_formula_iupac 'C24 H16 N4'
_chemical_formula_moiety 'C24 H16 N4'
_chemical_formula_sum 'C24 H16 N4'
_chemical_formula_weight 360.41
_chemical_name_systematic
;
4'-(Isoquinolin-4-yl)-2,2':6',2''-terpyridine
;
_space_group_crystal_system monoclinic
_space_group_IT_number 14
_space_group_name_Hall '-P 2yn'
_space_group_name_H-M_alt 'P 1 21/n 1'
_symmetry_space_group_name_Hall '-P 2yn'
_symmetry_space_group_name_H-M 'P 1 21/n 1'
_atom_sites_solution_hydrogens geom
_audit_creation_method SHELXL-2014/6
_cell_angle_alpha 90
_cell_angle_beta 108.369(3)
_cell_angle_gamma 90
_cell_formula_units_Z 4
_cell_length_a 12.3897(3)
_cell_length_b 8.7940(3)
_cell_length_c 17.1791(6)
_cell_measurement_reflns_used 6249
_cell_measurement_temperature 170(2)
_cell_measurement_theta_max 27.74
_cell_measurement_theta_min 3.92
_cell_volume 1776.38(10)
_computing_cell_refinement
;
CrysAlis PRO (Oxford Diffraction, 2009)
;
_computing_data_collection
;
CrysAlis PRO (Oxford Diffraction, 2009)
;
_computing_data_reduction
;
CrysAlis PRO (Oxford Diffraction, 2009)
;
_computing_molecular_graphics
;
SHELXTL (Sheldrick, 2008) and Mercury (Macrae <i>et al.</i>,
2006)
;
_computing_publication_material
;
SHELXL2014 (Sheldrick, 2015) and PLATON (Spek, 2009)
;
_computing_structure_refinement
;
SHELXL2014 (Sheldrick, 2015)
;
_computing_structure_solution
;
SHELXS97 (Sheldrick, 2008)
;
_diffrn_ambient_temperature 170(2)
_diffrn_measured_fraction_theta_full 0.997
_diffrn_measured_fraction_theta_max 0.902
_diffrn_measurement_device_type 'Oxford Diffraction Xcalibur CCD (Eos, Gemini)'
_diffrn_measurement_method '\w scans'
_diffrn_radiation_monochromator graphite
_diffrn_radiation_type MoK\a
_diffrn_radiation_wavelength 0.71073
_diffrn_reflns_av_R_equivalents 0.0377
_diffrn_reflns_limit_h_max 16
_diffrn_reflns_limit_h_min -16
_diffrn_reflns_limit_k_max 11
_diffrn_reflns_limit_k_min -9
_diffrn_reflns_limit_l_max 23
_diffrn_reflns_limit_l_min -22
_diffrn_reflns_number 18351
_diffrn_reflns_theta_full 25.242
_diffrn_reflns_theta_max 28.931
_diffrn_reflns_theta_min 3.577
_exptl_absorpt_coefficient_mu 0.082
_exptl_absorpt_correction_T_max 1.00
_exptl_absorpt_correction_T_min 0.97
_exptl_absorpt_correction_type multi-scan
_exptl_absorpt_process_details
;
(CrysAlis PRO; Oxford Diffraction, 2009)
;
_exptl_crystal_colour colourless
_exptl_crystal_density_diffrn 1.348
_exptl_crystal_description prism
_exptl_crystal_F_000 752
_exptl_crystal_size_max 0.34
_exptl_crystal_size_mid 0.22
_exptl_crystal_size_min 0.12
_refine_diff_density_max 0.257
_refine_diff_density_min -0.200
_refine_ls_extinction_coef 0.0124(13)
_refine_ls_extinction_expression Fc^*^=kFc[1+0.001xFc^2^\l^3^/sin(2\q)]^-1/4^
_refine_ls_extinction_method
;
SHELXL2014 (Sheldrick, 2015)
;
_refine_ls_goodness_of_fit_ref 1.023
_refine_ls_hydrogen_treatment constr
_refine_ls_matrix_type full
_refine_ls_number_parameters 254
_refine_ls_number_reflns 4225
_refine_ls_number_restraints 0
_refine_ls_restrained_S_all 1.023
_refine_ls_R_factor_all 0.0663
_refine_ls_R_factor_gt 0.0443
_refine_ls_shift/su_max 0.000
_refine_ls_shift/su_mean 0.000
_refine_ls_structure_factor_coef Fsqd
_refine_ls_weighting_details 'w=1/[\s^2^(Fo^2^)+(0.0527P)^2^+0.4471P] where P=(Fo^2^+2Fc^2^)/3'
_refine_ls_weighting_scheme calc
_refine_ls_wR_factor_gt 0.1056
_refine_ls_wR_factor_ref 0.1228
_reflns_number_gt 3138
_reflns_number_total 4225
_reflns_threshold_expression 'I > 2\s(I)'
_cod_data_source_file wq3124sup1.cif
_cod_data_source_block I
_cod_depositor_comments 'Adding full bibliography for 2020653.cif.'
_cod_database_code 2020653
_cod_database_fobs_code 2020653
_shelx_space_group_comment
;
The symmetry employed for this shelxl refinement is uniquely defined
by the following loop, which should always be used as a source of
symmetry information in preference to the above space-group names.
They are only intended as comments.
;
_shelxl_version_number 2014/6

loop_
_space_group_symop_operation_xyz
'x, y, z'
'-x+1/2, y+1/2, -z+1/2'
'-x, -y, -z'
'x-1/2, -y-1/2, z-1/2'

loop_
_atom_site_type_symbol
_atom_site_label
_atom_site_fract_x
_atom_site_fract_y
_atom_site_fract_z
_atom_site_U_iso_or_equiv
_atom_site_adp_type
_atom_site_calc_flag
_atom_site_occupancy
N N1 0.73444(9) 0.54800(14) 0.11880(7) 0.0274(3) Uani d 1
N N2 0.51893(9) 0.27644(13) 0.01691(7) 0.0237(3) Uani d 1
N N3 0.27126(10) 0.03477(14) -0.03023(7) 0.0296(3) Uani d 1
N N4 0.36475(11) 0.24792(17) 0.34177(8) 0.0412(4) Uani d 1
C C1 0.82661(12) 0.61388(17) 0.10901(9) 0.0308(3) Uani d 1
H H1 0.8632 0.6888 0.1462 0.037 Uiso calc 1
C C2 0.87058(12) 0.57697(17) 0.04677(9) 0.0319(3) Uani d 1
H H2 0.9351 0.6257 0.0424 0.038 Uiso calc 1
C C3 0.81662(12) 0.46642(17) -0.00855(9) 0.0324(3) Uani d 1
H H3 0.8442 0.4389 -0.0510 0.039 Uiso calc 1
C C4 0.72084(12) 0.39693(16) -0.00006(9) 0.0273(3) Uani d 1
H H4 0.6830 0.3220 -0.0367 0.033 Uiso calc 1
C C5 0.68206(10) 0.44116(15) 0.06438(8) 0.0221(3) Uani d 1
C C6 0.57955(10) 0.36965(15) 0.07620(8) 0.0224(3) Uani d 1
C C7 0.55043(11) 0.39990(15) 0.14679(8) 0.0238(3) Uani d 1
H H7 0.5952 0.4644 0.1870 0.029 Uiso calc 1
C C8 0.45389(11) 0.33261(16) 0.15643(8) 0.0244(3) Uani d 1
C C9 0.39205(11) 0.23408(15) 0.09548(8) 0.0247(3) Uani d 1
H H9 0.3279 0.1854 0.1004 0.030 Uiso calc 1
C C10 0.42695(10) 0.20867(15) 0.02681(8) 0.0231(3) Uani d 1
C C11 0.36231(11) 0.10557(15) -0.04007(8) 0.0241(3) Uani d 1
C C12 0.39502(12) 0.08606(17) -0.10971(9) 0.0305(3) Uani d 1
H H12 0.4582 0.1370 -0.1148 0.037 Uiso calc 1
C C13 0.33292(14) -0.00957(18) -0.17121(9) 0.0363(4) Uani d 1
H H13 0.3535 -0.0240 -0.2183 0.044 Uiso calc 1
C C14 0.23981(13) -0.08322(18) -0.16149(9) 0.0344(4) Uani d 1
H H14 0.1965 -0.1489 -0.2016 0.041 Uiso calc 1
C C15 0.21250(12) -0.05715(17) -0.09083(10) 0.0338(3) Uani d 1
H H15 0.1492 -0.1066 -0.0849 0.041 Uiso calc 1
C C16 0.41990(11) 0.36066(16) 0.23095(8) 0.0250(3) Uani d 1
C C17 0.39188(12) 0.23932(18) 0.27095(9) 0.0326(3) Uani d 1
H H17 0.3914 0.1435 0.2479 0.039 Uiso calc 1
C C18 0.36569(13) 0.3839(2) 0.37317(10) 0.0412(4) Uani d 1
H H18 0.3484 0.3917 0.4219 0.049 Uiso calc 1
C C19 0.39101(11) 0.51904(19) 0.33848(9) 0.0344(4) Uani d 1
C C20 0.39052(13) 0.6628(2) 0.37540(11) 0.0473(5) Uani d 1
H H20 0.3746 0.6693 0.4247 0.057 Uiso calc 1
C C21 0.41314(15) 0.7914(2) 0.33940(13) 0.0550(5) Uani d 1
H H21 0.4132 0.8854 0.3643 0.066 Uiso calc 1
C C22 0.43630(14) 0.7822(2) 0.26487(12) 0.0469(5) Uani d 1
H H22 0.4506 0.8709 0.2403 0.056 Uiso calc 1
C C23 0.43836(12) 0.64552(17) 0.22752(10) 0.0335(3) Uani d 1
H H23 0.4534 0.6423 0.1778 0.040 Uiso calc 1
C C24 0.41772(11) 0.50872(17) 0.26402(9) 0.0277(3) Uani d 1

loop_
_atom_site_aniso_label
_atom_site_aniso_U_11
_atom_site_aniso_U_22
_atom_site_aniso_U_33
_atom_site_aniso_U_12
_atom_site_aniso_U_13
_atom_site_aniso_U_23
N1 0.0266(6) 0.0296(7) 0.0254(6) -0.0031(5) 0.0073(5) -0.0006(5)
N2 0.0244(5) 0.0236(6) 0.0231(6) 0.0003(4) 0.0077(5) 0.0011(5)
N3 0.0265(6) 0.0282(7) 0.0328(7) -0.0027(5) 0.0074(5) -0.0008(5)
N4 0.0406(7) 0.0548(9) 0.0337(8) 0.0024(6) 0.0197(6) 0.0091(7)
C1 0.0277(7) 0.0324(8) 0.0300(8) -0.0057(6) 0.0056(6) 0.0008(6)
C2 0.0240(7) 0.0357(8) 0.0372(8) -0.0016(6) 0.0114(6) 0.0093(7)
C3 0.0331(7) 0.0365(9) 0.0324(8) 0.0029(6) 0.0171(6) 0.0050(7)
C4 0.0296(7) 0.0280(7) 0.0256(7) 0.0003(6) 0.0108(6) 0.0004(6)
C5 0.0225(6) 0.0221(7) 0.0211(7) 0.0014(5) 0.0059(5) 0.0033(5)
C6 0.0224(6) 0.0215(7) 0.0230(7) 0.0025(5) 0.0065(5) 0.0018(5)
C7 0.0244(6) 0.0236(7) 0.0237(7) -0.0001(5) 0.0079(5) -0.0030(5)
C8 0.0240(6) 0.0248(7) 0.0252(7) 0.0038(5) 0.0089(5) 0.0012(6)
C9 0.0229(6) 0.0254(7) 0.0274(7) 0.0005(5) 0.0104(5) 0.0015(6)
C10 0.0229(6) 0.0218(7) 0.0237(7) 0.0024(5) 0.0059(5) 0.0016(5)
C11 0.0247(6) 0.0203(7) 0.0251(7) 0.0023(5) 0.0050(5) 0.0026(5)
C12 0.0339(7) 0.0312(8) 0.0252(7) -0.0035(6) 0.0078(6) -0.0014(6)
C13 0.0456(9) 0.0366(9) 0.0241(8) 0.0000(7) 0.0072(6) -0.0034(7)
C14 0.0361(8) 0.0286(8) 0.0286(8) -0.0002(6) -0.0039(6) -0.0021(6)
C15 0.0274(7) 0.0291(8) 0.0390(9) -0.0022(6) 0.0020(6) 0.0003(7)
C16 0.0209(6) 0.0311(8) 0.0235(7) 0.0017(5) 0.0076(5) -0.0017(6)
C17 0.0328(7) 0.0360(9) 0.0322(8) 0.0024(6) 0.0149(6) 0.0045(7)
C18 0.0349(8) 0.0669(12) 0.0260(8) 0.0018(8) 0.0158(7) -0.0007(8)
C19 0.0220(7) 0.0529(10) 0.0298(8) -0.0003(6) 0.0105(6) -0.0108(7)
C20 0.0297(8) 0.0707(13) 0.0457(10) -0.0051(8) 0.0182(7) -0.0284(9)
C21 0.0431(9) 0.0526(12) 0.0773(14) -0.0085(8) 0.0302(10) -0.0377(11)
C22 0.0444(9) 0.0365(9) 0.0677(12) -0.0018(7) 0.0287(9) -0.0128(9)
C23 0.0305(7) 0.0330(8) 0.0406(9) 0.0007(6) 0.0164(7) -0.0066(7)
C24 0.0193(6) 0.0367(8) 0.0280(7) 0.0011(6) 0.0086(5) -0.0049(6)

loop_
_atom_type_symbol
_atom_type_description
_atom_type_scat_dispersion_real
_atom_type_scat_dispersion_imag
_atom_type_scat_source
C C 0.0033 0.0016 'International Tables Vol C Tables 4.2.6.8 and 6.1.1.4'
H H 0.0000 0.0000 'International Tables Vol C Tables 4.2.6.8 and 6.1.1.4'
N N 0.0061 0.0033 'International Tables Vol C Tables 4.2.6.8 and 6.1.1.4'

loop_
_geom_angle_atom_site_label_1
_geom_angle_atom_site_label_2
_geom_angle_atom_site_label_3
_geom_angle
C1 N1 C5 117.44(12)
C6 N2 C10 118.06(11)
C15 N3 C11 117.01(12)
C18 N4 C17 116.46(14)
N1 C1 C2 123.75(14)
N1 C1 H1 118.1
C2 C1 H1 118.1
C3 C2 C1 118.40(13)
C3 C2 H2 120.8
C1 C2 H2 120.8
C2 C3 C4 119.05(13)
C2 C3 H3 120.5
C4 C3 H3 120.5
C3 C4 C5 118.85(13)
C3 C4 H4 120.6
C5 C4 H4 120.6
N1 C5 C4 122.51(12)
N1 C5 C6 116.60(11)
C4 C5 C6 120.89(12)
N2 C6 C7 122.77(12)
N2 C6 C5 116.97(11)
C7 C6 C5 120.25(12)
C8 C7 C6 119.35(12)
C8 C7 H7 120.3
C6 C7 H7 120.3
C9 C8 C7 117.82(12)
C9 C8 C16 120.88(12)
C7 C8 C16 121.26(12)
C8 C9 C10 119.51(12)
C8 C9 H9 120.2
C10 C9 H9 120.2
N2 C10 C9 122.47(12)
N2 C10 C11 116.44(11)
C9 C10 C11 121.09(12)
N3 C11 C12 122.34(13)
N3 C11 C10 117.05(12)
C12 C11 C10 120.61(12)
C13 C12 C11 119.41(14)
C13 C12 H12 120.3
C11 C12 H12 120.3
C14 C13 C12 118.68(14)
C14 C13 H13 120.7
C12 C13 H13 120.7
C15 C14 C13 118.40(14)
C15 C14 H14 120.8
C13 C14 H14 120.8
N3 C15 C14 124.16(14)
N3 C15 H15 117.9
C14 C15 H15 117.9
C17 C16 C24 118.15(13)
C17 C16 C8 119.12(13)
C24 C16 C8 122.72(12)
N4 C17 C16 125.22(15)
N4 C17 H17 117.4
C16 C17 H17 117.4
N4 C18 C19 124.76(14)
N4 C18 H18 117.6
C19 C18 H18 117.6
C18 C19 C20 122.09(15)
C18 C19 C24 118.22(14)
C20 C19 C24 119.70(15)
C21 C20 C19 120.57(15)
C21 C20 H20 119.7
C19 C20 H20 119.7
C20 C21 C22 119.91(16)
C20 C21 H21 120.0
C22 C21 H21 120.0
C23 C22 C21 121.34(17)
C23 C22 H22 119.3
C21 C22 H22 119.3
C22 C23 C24 120.42(15)
C22 C23 H23 119.8
C24 C23 H23 119.8
C23 C24 C19 118.02(13)
C23 C24 C16 124.82(13)
C19 C24 C16 117.15(13)

loop_
_geom_bond_atom_site_label_1
_geom_bond_atom_site_label_2
_geom_bond_distance
N1 C1 1.3376(17)
N1 C5 1.3400(17)
N2 C6 1.3384(17)
N2 C10 1.3435(16)
N3 C15 1.3377(19)
N3 C11 1.3450(17)
N4 C18 1.310(2)
N4 C17 1.3626(18)
C1 C2 1.383(2)
C1 H1 0.9300
C2 C3 1.377(2)
C2 H2 0.9300
C3 C4 1.3829(19)
C3 H3 0.9300
C4 C5 1.3938(18)
C4 H4 0.9300
C5 C6 1.4873(17)
C6 C7 1.3955(18)
C7 C8 1.3903(18)
C7 H7 0.9300
C8 C9 1.3887(19)
C8 C16 1.4888(18)
C9 C10 1.3965(18)
C9 H9 0.9300
C10 C11 1.4845(19)
C11 C12 1.3894(19)
C12 C13 1.380(2)
C12 H12 0.9300
C13 C14 1.378(2)
C13 H13 0.9300
C14 C15 1.378(2)
C14 H14 0.9300
C15 H15 0.9300
C16 C17 1.372(2)
C16 C24 1.4243(19)
C17 H17 0.9300
C18 C19 1.409(2)
C18 H18 0.9300
C19 C20 1.415(2)
C19 C24 1.4216(19)
C20 C21 1.360(3)
C20 H20 0.9300
C21 C22 1.400(3)
C21 H21 0.9300
C22 C23 1.366(2)
C22 H22 0.9300
C23 C24 1.417(2)
C23 H23 0.9300
